data_2214503
loop_
_publ_author_name
'Butcher, Ray J.'
'Jasinski, Jerry P.'
'Narayana, B.'
'Lakshmana, K.'
'Yathirajan, H. S.'

_publ_section_title
;
 (2<i>E</i>)-1-(3-Hydroxyphenyl)-3-(4-methylphenyl)prop-2-en-1-one
;
_journal_coeditor_code BG2079
_journal_issue 8
_journal_name_full 'Acta Crystallographica Section E'
_journal_page_first o3660
_journal_page_last o3660
_journal_paper_doi 10.1107/S1600536807036641
_journal_volume 63
_journal_year 2007
_chemical_formula_iupac 'C16 H14 O2'
_chemical_formula_moiety 'C16 H14 O2'
_chemical_formula_sum 'C16 H14 O2'
_chemical_formula_weight 238.27
_chemical_name_systematic
;
(2E)-1-(3-Hydroxyphenyl)-3-(4-methylphenyl)prop-2-en-1-one
;
_space_group_IT_number 14
_symmetry_cell_setting monoclinic
_symmetry_space_group_name_Hall '-P 2yn'
_symmetry_space_group_name_H-M 'P 1 21/n 1'
_atom_sites_solution_hydrogens geom
_atom_sites_solution_primary direct
_atom_sites_solution_secondary difmap
_cell_angle_alpha 90.00
_cell_angle_beta 104.038(6)
_cell_angle_gamma 90.00
_cell_formula_units_Z 4
_cell_length_a 7.6363(5)
_cell_length_b 11.0786(5)
_cell_length_c 15.2355(8)
_cell_measurement_reflns_used 4283
_cell_measurement_temperature 203
_cell_measurement_theta_max 32.4990
_cell_measurement_theta_min 4.5839
_cell_volume 1250.42(12)
_computing_cell_refinement <i>CrysAlisPro</i>
_computing_data_collection
;
<i>CrysAlisPro</i> (Oxford Diffraction, 2007)
;
_computing_data_reduction <i>CrysAlisPro</i>
_computing_molecular_graphics '<i>ORTEP-3</i> (Farrugia, 1997)'
_computing_publication_material 'WinGX (Farrugia, 1999)'
_computing_structure_refinement '<i>SHELXL97</i> (Sheldrick, 1997)'
_computing_structure_solution '<i>SHELXS97</i> (Sheldrick, 1997)'
_diffrn_ambient_temperature 203
_diffrn_detector_area_resol_mean 10.5081
_diffrn_measured_fraction_theta_full 0.994
_diffrn_measured_fraction_theta_max 0.927
_diffrn_measurement_device_type 'Oxford Diffraction Gemini R'
_diffrn_measurement_method '\f and \w'
_diffrn_radiation_monochromator graphite
_diffrn_radiation_source 'fine-focus sealed tube'
_diffrn_radiation_type MoK\a
_diffrn_radiation_wavelength 0.71073
_diffrn_reflns_av_R_equivalents 0.0414
_diffrn_reflns_av_sigmaI/netI 0.1039
_diffrn_reflns_limit_h_max 11
_diffrn_reflns_limit_h_min -11
_diffrn_reflns_limit_k_max 16
_diffrn_reflns_limit_k_min -15
_diffrn_reflns_limit_l_max 22
_diffrn_reflns_limit_l_min -22
_diffrn_reflns_number 17875
_diffrn_reflns_theta_full 25.00
_diffrn_reflns_theta_max 32.54
_diffrn_reflns_theta_min 4.59
_diffrn_standards_decay_% 0
_diffrn_standards_number 0
_exptl_absorpt_coefficient_mu 0.082
_exptl_absorpt_correction_type none
_exptl_crystal_colour colorless
_exptl_crystal_density_diffrn 1.266
_exptl_crystal_density_method 'not measured'
_exptl_crystal_description 'prism '
_exptl_crystal_F_000 504
_exptl_crystal_size_max 0.51
_exptl_crystal_size_mid 0.47
_exptl_crystal_size_min 0.32
_refine_diff_density_max 0.172
_refine_diff_density_min -0.247
_refine_ls_extinction_method none
_refine_ls_goodness_of_fit_ref 0.850
_refine_ls_hydrogen_treatment constr
_refine_ls_matrix_type full
_refine_ls_number_parameters 165
_refine_ls_number_reflns 4225
_refine_ls_number_restraints 0
_refine_ls_restrained_S_all 0.850
_refine_ls_R_factor_all 0.1053
_refine_ls_R_factor_gt 0.0442
_refine_ls_shift/su_max 0.000
_refine_ls_shift/su_mean 0.000
_refine_ls_structure_factor_coef Fsqd
_refine_ls_weighting_details 'calc w=1/[\s^2^(Fo^2^)+(0.0599P)^2^] where P=(Fo^2^+2Fc^2^)/3'
_refine_ls_weighting_scheme calc
_refine_ls_wR_factor_gt 0.1007
_refine_ls_wR_factor_ref 0.1161
_reflns_number_gt 1758
_reflns_number_total 4225
_reflns_threshold_expression I>2\s(I)
_cod_data_source_file bg2079.cif
_cod_data_source_block I
_cod_original_sg_symbol_H-M 'P 21/n'
_cod_database_code 2214503
_cod_database_fobs_code 2214503

loop_
_symmetry_equiv_pos_as_xyz
'x, y, z'
'-x+1/2, y+1/2, -z+1/2'
'-x, -y, -z'
'x-1/2, -y-1/2, z-1/2'

loop_
_atom_site_type_symbol
_atom_site_label
_atom_site_fract_x
_atom_site_fract_y
_atom_site_fract_z
_atom_site_U_iso_or_equiv
_atom_site_adp_type
_atom_site_calc_flag
_atom_site_refinement_flags
_atom_site_occupancy
O O1 0.27826(12) 0.81623(8) -0.32669(5) 0.0513(3) Uani d . 1
H H1 0.3198 0.8765 -0.3469 0.062 Uiso d . 1
O O2 0.16473(12) 0.53175(8) -0.10106(5) 0.0468(3) Uani d . 1
C C1 0.34731(15) 0.70371(9) -0.09667(7) 0.0334(3) Uani d . 1
C C2 0.28544(16) 0.71691(10) -0.19000(7) 0.0364(3) Uani d . 1
H H2A 0.2020 0.6612 -0.2229 0.044 Uiso calc R 1
C C3 0.34501(17) 0.81074(11) -0.23490(8) 0.0398(3) Uani d . 1
C C4 0.46574(17) 0.89442(11) -0.18716(8) 0.0447(3) Uani d . 1
H H4A 0.5069 0.9582 -0.2176 0.054 Uiso calc R 1
C C5 0.52540(17) 0.88334(11) -0.09424(9) 0.0467(3) Uani d . 1
H H5A 0.6055 0.9411 -0.0616 0.056 Uiso calc R 1
C C6 0.46886(17) 0.78835(11) -0.04843(8) 0.0418(3) Uani d . 1
H H6A 0.5121 0.7811 0.0146 0.050 Uiso calc R 1
C C7 0.27868(16) 0.59904(10) -0.05359(7) 0.0337(3) Uani d . 1
C C8 0.34413(16) 0.57549(10) 0.04372(7) 0.0345(3) Uani d . 1
H H8A 0.4405 0.6212 0.0779 0.041 Uiso calc R 1
C C9 0.26887(16) 0.49007(10) 0.08446(8) 0.0356(3) Uani d . 1
H H9A 0.1722 0.4474 0.0475 0.043 Uiso calc R 1
C C10 0.31911(15) 0.45520(10) 0.17970(7) 0.0331(3) Uani d . 1
C C11 0.45407(17) 0.51396(10) 0.24336(8) 0.0389(3) Uani d . 1
H H11A 0.5124 0.5811 0.2256 0.047 Uiso calc R 1
C C12 0.50356(17) 0.47543(11) 0.33183(8) 0.0427(3) Uani d . 1
H H12A 0.5951 0.5167 0.3734 0.051 Uiso calc R 1
C C13 0.42019(17) 0.37636(11) 0.36085(8) 0.0397(3) Uani d . 1
C C14 0.28463(18) 0.31886(11) 0.29785(8) 0.0450(3) Uani d . 1
H H14A 0.2252 0.2525 0.3160 0.054 Uiso calc R 1
C C15 0.23477(17) 0.35694(10) 0.20888(8) 0.0410(3) Uani d . 1
H H15A 0.1426 0.3159 0.1675 0.049 Uiso calc R 1
C C16 0.4797(2) 0.33072(13) 0.45672(8) 0.0566(4) Uani d . 1
H H16A 0.3762 0.3262 0.4830 0.085 Uiso calc R 1
H H16B 0.5685 0.3855 0.4920 0.085 Uiso calc R 1
H H16C 0.5325 0.2511 0.4568 0.085 Uiso calc R 1

loop_
_atom_site_aniso_label
_atom_site_aniso_U_11
_atom_site_aniso_U_22
_atom_site_aniso_U_33
_atom_site_aniso_U_12
_atom_site_aniso_U_13
_atom_site_aniso_U_23
O1 0.0618(7) 0.0561(6) 0.0350(5) 0.0106(5) 0.0100(4) 0.0120(4)
O2 0.0501(6) 0.0488(5) 0.0373(5) -0.0068(4) 0.0022(4) -0.0025(4)
C1 0.0333(7) 0.0357(6) 0.0312(6) 0.0072(5) 0.0078(5) -0.0015(5)
C2 0.0354(7) 0.0402(7) 0.0327(6) 0.0078(5) 0.0065(5) -0.0015(5)
C3 0.0432(8) 0.0448(7) 0.0315(7) 0.0141(6) 0.0092(6) 0.0052(5)
C4 0.0449(8) 0.0439(7) 0.0460(8) 0.0055(6) 0.0126(6) 0.0110(6)
C5 0.0443(8) 0.0454(7) 0.0477(8) -0.0058(6) 0.0057(6) 0.0008(6)
C6 0.0440(8) 0.0458(7) 0.0334(7) 0.0005(6) 0.0052(6) 0.0008(5)
C7 0.0320(7) 0.0362(6) 0.0326(6) 0.0067(5) 0.0075(5) -0.0028(5)
C8 0.0338(7) 0.0385(6) 0.0305(6) 0.0017(5) 0.0061(5) -0.0035(5)
C9 0.0341(7) 0.0367(6) 0.0348(7) 0.0019(5) 0.0063(5) -0.0023(5)
C10 0.0317(6) 0.0342(6) 0.0341(6) 0.0039(5) 0.0094(5) -0.0001(5)
C11 0.0406(7) 0.0398(6) 0.0375(7) -0.0073(6) 0.0117(6) -0.0002(5)
C12 0.0434(8) 0.0512(7) 0.0330(7) -0.0084(6) 0.0080(6) -0.0028(6)
C13 0.0408(7) 0.0452(7) 0.0350(7) 0.0008(6) 0.0129(6) 0.0015(5)
C14 0.0480(8) 0.0423(7) 0.0463(8) -0.0067(6) 0.0144(6) 0.0083(6)
C15 0.0369(7) 0.0407(7) 0.0433(8) -0.0055(6) 0.0058(6) -0.0002(6)
C16 0.0664(10) 0.0646(9) 0.0391(8) -0.0072(8) 0.0130(7) 0.0079(7)

loop_
_atom_type_symbol
_atom_type_description
_atom_type_scat_dispersion_real
_atom_type_scat_dispersion_imag
_atom_type_scat_source
C C 0.0033 0.0016 'International Tables Vol C Tables 4.2.6.8 and 6.1.1.4'
H H 0.0000 0.0000 'International Tables Vol C Tables 4.2.6.8 and 6.1.1.4'
O O 0.0106 0.0060 'International Tables Vol C Tables 4.2.6.8 and 6.1.1.4'

loop_
_geom_angle_atom_site_label_1
_geom_angle_atom_site_label_2
_geom_angle_atom_site_label_3
_geom_angle
C3 O1 H1 109.5
C2 C1 C6 118.97(10)
C2 C1 C7 117.59(10)
C6 C1 C7 123.44(10)
C3 C2 C1 120.92(11)
C3 C2 H2A 119.5
C1 C2 H2A 119.5
O1 C3 C2 116.99(11)
O1 C3 C4 122.90(11)
C2 C3 C4 120.11(11)
C3 C4 C5 119.39(11)
C3 C4 H4A 120.3
C5 C4 H4A 120.3
C4 C5 C6 121.09(12)
C4 C5 H5A 119.5
C6 C5 H5A 119.5
C5 C6 C1 119.51(11)
C5 C6 H6A 120.2
C1 C6 H6A 120.2
O2 C7 C8 120.13(10)
O2 C7 C1 118.97(10)
C8 C7 C1 120.89(10)
C9 C8 C7 121.04(11)
C9 C8 H8A 119.5
C7 C8 H8A 119.5
C8 C9 C10 127.61(11)
C8 C9 H9A 116.2
C10 C9 H9A 116.2
C15 C10 C11 117.69(11)
C15 C10 C9 119.61(11)
C11 C10 C9 122.67(10)
C12 C11 C10 121.18(11)
C12 C11 H11A 119.4
C10 C11 H11A 119.4
C11 C12 C13 121.12(12)
C11 C12 H12A 119.4
C13 C12 H12A 119.4
C14 C13 C12 117.69(11)
C14 C13 C16 121.08(11)
C12 C13 C16 121.20(12)
C15 C14 C13 121.42(11)
C15 C14 H14A 119.3
C13 C14 H14A 119.3
C14 C15 C10 120.89(12)
C14 C15 H15A 119.6
C10 C15 H15A 119.6
C13 C16 H16A 109.5
C13 C16 H16B 109.5
H16A C16 H16B 109.5
C13 C16 H16C 109.5
H16A C16 H16C 109.5
H16B C16 H16C 109.5

loop_
_geom_bond_atom_site_label_1
_geom_bond_atom_site_label_2
_geom_bond_distance
O1 C3 1.3687(14)
O1 H1 0.8300
O2 C7 1.2372(13)
C1 C2 1.3931(15)
C1 C6 1.3963(16)
C1 C7 1.4890(15)
C2 C3 1.3808(16)
C2 H2A 0.9400
C3 C4 1.3831(17)
C4 C5 1.3835(16)
C4 H4A 0.9400
C5 C6 1.3883(17)
C5 H5A 0.9400
C6 H6A 0.9400
C7 C8 1.4685(16)
C8 C9 1.3356(15)
C8 H8A 0.9400
C9 C10 1.4601(15)
C9 H9A 0.9400
C10 C15 1.3915(15)
C10 C11 1.3934(16)
C11 C12 1.3765(16)
C11 H11A 0.9400
C12 C13 1.3936(16)
C12 H12A 0.9400
C13 C14 1.3844(17)
C13 C16 1.5078(16)
C14 C15 1.3820(16)
C14 H14A 0.9400
C15 H15A 0.9400
C16 H16A 0.9700
C16 H16B 0.9700
C16 H16C 0.9700

loop_
_geom_hbond_atom_site_label_D
_geom_hbond_atom_site_label_H
_geom_hbond_atom_site_label_A
_geom_hbond_site_symmetry_A
_geom_hbond_distance_DH
_geom_hbond_distance_HA
_geom_hbond_distance_DA
_geom_hbond_angle_DHA
O1 H1 O2 2_554 0.83 1.91 2.7083(12) 161.2

loop_
_geom_torsion_atom_site_label_1
_geom_torsion_atom_site_label_2
_geom_torsion_atom_site_label_3
_geom_torsion_atom_site_label_4
_geom_torsion
C6 C1 C2 C3 1.11(16)
C7 C1 C2 C3 -179.07(10)
C1 C2 C3 O1 179.49(10)
C1 C2 C3 C4 -0.96(17)
O1 C3 C4 C5 179.28(11)
C2 C3 C4 C5 -0.24(18)
C3 C4 C5 C6 1.29(19)
C4 C5 C6 C1 -1.14(18)
C2 C1 C6 C5 -0.07(16)
C7 C1 C6 C5 -179.88(11)
C2 C1 C7 O2 -3.16(15)
C6 C1 C7 O2 176.66(10)
C2 C1 C7 C8 176.98(10)
C6 C1 C7 C8 -3.20(16)
O2 C7 C8 C9 -7.35(16)
C1 C7 C8 C9 172.51(10)
C7 C8 C9 C10 179.39(10)
C8 C9 C10 C15 -174.73(11)
C8 C9 C10 C11 2.99(18)
C15 C10 C11 C12 0.64(17)
C9 C10 C11 C12 -177.11(10)
C10 C11 C12 C13 -0.08(18)
C11 C12 C13 C14 -0.67(18)
C11 C12 C13 C16 177.32(11)
C12 C13 C14 C15 0.86(18)
C16 C13 C14 C15 -177.13(11)
C13 C14 C15 C10 -0.31(18)
C11 C10 C15 C14 -0.45(17)
C9 C10 C15 C14 177.38(11)

loop_
_cod_related_entry_id
_cod_related_entry_database
_cod_related_entry_code
1 ChemSpider 30655283
